data_7055581
loop_
_publ_author_name
'Casas, Jos\'e S.'
'Couce, Mar\'ia D.'
'Garc\'ia-Vega, Manuel'
'S\'anchez, Agust\'in'
'Sordo, Jos\'e'
'V\'azquez L\'opez, Ezequiel M.'

_publ_section_title
;
 Phenylmercury(ii) sulfanylpropenoates: an example of symmetrization with
 the 3-(2-methoxyphenyl)-2-sulfanylpropenoato ligand
;
_journal_issue 8
_journal_name_full 'New J. Chem.'
_journal_page_first 6735
_journal_paper_doi 10.1039/C6NJ00624H
_journal_volume 40
_journal_year 2016
_chemical_formula_sum 'C22 H29 Hg N O3 S'
_chemical_formula_weight 588.11
_chemical_name_systematic
;
 ?
;
_space_group_IT_number 2
_symmetry_cell_setting triclinic
_symmetry_space_group_name_Hall '-P 1'
_symmetry_space_group_name_H-M 'P -1'
_atom_sites_solution_hydrogens geom
_atom_sites_solution_primary direct
_atom_sites_solution_secondary difmap
_audit_creation_method SHELXL-97
_audit_update_record
;
2016-02-24 deposited with the CCDC.
2016-05-27 downloaded from the CCDC.
;
_cell_angle_alpha 101.7130(10)
_cell_angle_beta 103.418(2)
_cell_angle_gamma 113.8760(10)
_cell_formula_units_Z 2
_cell_length_a 10.1999(8)
_cell_length_b 11.0816(8)
_cell_length_c 12.1792(10)
_cell_measurement_reflns_used 3966
_cell_measurement_temperature 293(2)
_cell_measurement_theta_max 24.0
_cell_measurement_theta_min 2.1
_cell_volume 1154.21(16)
_computing_cell_refinement 'Bruker SMART'
_computing_data_collection 'Bruker SMART'
_computing_data_reduction 'Bruker SHELXTL'
_computing_molecular_graphics 'Bruker SHELXTL'
_computing_publication_material 'Bruker SHELXTL'
_computing_structure_refinement 'SHELXL-97 (Sheldrick, 1997)'
_computing_structure_solution 'SHELXS-97 (Sheldrick, 1990)'
_diffrn_ambient_temperature 293(2)
_diffrn_measured_fraction_theta_full 0.952
_diffrn_measured_fraction_theta_max 0.890
_diffrn_measurement_device_type 'CCD area detector'
_diffrn_measurement_method 'phi and omega scans'
_diffrn_radiation_monochromator graphite
_diffrn_radiation_source 'fine-focus sealed tube'
_diffrn_radiation_type MoK\a
_diffrn_radiation_wavelength 0.71073
_diffrn_reflns_av_R_equivalents 0.0330
_diffrn_reflns_av_sigmaI/netI 0.0740
_diffrn_reflns_limit_h_max 13
_diffrn_reflns_limit_h_min -10
_diffrn_reflns_limit_k_max 13
_diffrn_reflns_limit_k_min -14
_diffrn_reflns_limit_l_max 15
_diffrn_reflns_limit_l_min -13
_diffrn_reflns_number 7138
_diffrn_reflns_theta_full 25.00
_diffrn_reflns_theta_max 28.02
_diffrn_reflns_theta_min 1.82
_exptl_absorpt_coefficient_mu 6.779
_exptl_absorpt_correction_T_max 1.000
_exptl_absorpt_correction_T_min 0.393
_exptl_absorpt_correction_type multi-scan
_exptl_absorpt_process_details 'SADABS v.2008/1; (Sheldrick 1996)'
_exptl_crystal_colour yellow
_exptl_crystal_density_diffrn 1.692
_exptl_crystal_density_method 'not measured'
_exptl_crystal_description prism
_exptl_crystal_F_000 576
_exptl_crystal_size_max .41
_exptl_crystal_size_mid .17
_exptl_crystal_size_min .09
_refine_diff_density_max 1.357
_refine_diff_density_min -2.210
_refine_diff_density_rms 0.141
_refine_ls_extinction_method none
_refine_ls_goodness_of_fit_ref 0.891
_refine_ls_hydrogen_treatment mixed
_refine_ls_matrix_type full
_refine_ls_number_parameters 261
_refine_ls_number_reflns 4985
_refine_ls_number_restraints 0
_refine_ls_restrained_S_all 0.891
_refine_ls_R_factor_all 0.0582
_refine_ls_R_factor_gt 0.0418
_refine_ls_shift/su_max 0.000
_refine_ls_shift/su_mean 0.000
_refine_ls_structure_factor_coef Fsqd
_refine_ls_weighting_details 'calc w=1/[\s^2^(Fo^2^)+(0.0413P)^2^+0.0000P] where P=(Fo^2^+2Fc^2^)/3'
_refine_ls_weighting_scheme calc
_refine_ls_wR_factor_gt 0.0841
_refine_ls_wR_factor_ref 0.0880
_reflns_number_gt 3739
_reflns_number_total 4985
_reflns_threshold_expression >2sigma(I)
_cod_data_source_file c6nj00624h2.cif
_cod_data_source_block 4
_cod_depositor_comments
;
The following automatic conversions were performed:

'_symmetry_cell_setting' value 'Triclinic' changed to 'triclinic'
according to
/usr/data/users/saulius/crontab/automatic-downloads/rss-feeds/RSC/lib/dictionaries/cif_core.dic
dictionary named 'cif_core.dic' version 2.4.2 from 2011-04-26.

Automatic conversion script
Id: cif_fix_values 4268 2015-11-12 08:31:59Z antanas 

 Adding full bibliography for 7055579--7055582.cif.
;
_cod_original_sg_symbol_H-M P-1
_cod_database_code 7055581

loop_
_symmetry_equiv_pos_as_xyz
'x, y, z'
'-x, -y, -z'

loop_
_atom_site_label
_atom_site_type_symbol
_atom_site_fract_x
_atom_site_fract_y
_atom_site_fract_z
_atom_site_U_iso_or_equiv
_atom_site_adp_type
_atom_site_occupancy
_atom_site_symmetry_multiplicity
_atom_site_calc_flag
_atom_site_refinement_flags
Hg Hg 0.29069(3) 0.47460(2) 0.48470(2) 0.04747(10) Uani 1 1 d .
C111 C 0.0843(7) 0.3703(6) 0.3427(6) 0.0444(15) Uani 1 1 d .
C112 C -0.0547(8) 0.3258(7) 0.3608(7) 0.0606(19) Uani 1 1 d .
H112 H -0.0548 0.3481 0.4386 0.073 Uiso 1 1 calc R
C113 C -0.1916(9) 0.2502(8) 0.2677(9) 0.077(2) Uani 1 1 d .
H113 H -0.2830 0.2186 0.2827 0.093 Uiso 1 1 calc R
C114 C -0.1937(9) 0.2213(8) 0.1530(8) 0.074(2) Uani 1 1 d .
H114 H -0.2866 0.1723 0.0894 0.089 Uiso 1 1 calc R
C115 C -0.0600(9) 0.2641(7) 0.1313(7) 0.069(2) Uani 1 1 d .
H115 H -0.0617 0.2440 0.0528 0.083 Uiso 1 1 calc R
C116 C 0.0792(8) 0.3377(7) 0.2259(7) 0.0552(18) Uani 1 1 d .
H116 H 0.1700 0.3653 0.2102 0.066 Uiso 1 1 calc R
S S 0.49715(19) 0.55394(15) 0.66556(14) 0.0471(4) Uani 1 1 d .
O1 O 0.4517(5) 0.7398(4) 0.5276(4) 0.0542(11) Uani 1 1 d .
O2 O 0.5654(5) 0.9364(4) 0.6820(4) 0.0596(12) Uani 1 1 d .
C1 C 0.5241(7) 0.8095(6) 0.6366(6) 0.0438(15) Uani 1 1 d .
C2 C 0.5618(6) 0.7346(6) 0.7221(5) 0.0369(13) Uani 1 1 d .
C3 C 0.6512(7) 0.8128(6) 0.8371(6) 0.0420(15) Uani 1 1 d .
H3 H 0.6781 0.9071 0.8540 0.050 Uiso 1 1 calc R
C4 C 0.7145(7) 0.7799(6) 0.9406(5) 0.0418(14) Uani 1 1 d .
C5 C 0.8368(8) 0.8887(6) 1.0365(6) 0.0559(18) Uani 1 1 d .
H5 H 0.8722 0.9795 1.0342 0.067 Uiso 1 1 calc R
C6 C 0.9079(8) 0.8660(7) 1.1358(6) 0.0602(19) Uani 1 1 d .
H6 H 0.9914 0.9408 1.1984 0.072 Uiso 1 1 calc R
C7 C 0.8553(8) 0.7331(7) 1.1418(6) 0.0470(15) Uani 1 1 d .
C8 C 0.7317(8) 0.6248(6) 1.0509(6) 0.0495(16) Uani 1 1 d .
H8 H 0.6943 0.5350 1.0557 0.059 Uiso 1 1 calc R
C9 C 0.6611(7) 0.6469(6) 0.9509(6) 0.0459(15) Uani 1 1 d .
H9 H 0.5765 0.5716 0.8895 0.055 Uiso 1 1 calc R
O3 O 0.9350(6) 0.7216(5) 1.2433(4) 0.0635(13) Uani 1 1 d .
C71 C 0.8891(9) 0.5849(8) 1.2502(7) 0.072(2) Uani 1 1 d .
H71A H 0.7874 0.5466 1.2527 0.108 Uiso 1 1 calc R
H71B H 0.9584 0.5895 1.3214 0.108 Uiso 1 1 calc R
H71C H 0.8906 0.5262 1.1812 0.108 Uiso 1 1 calc R
N N 0.5291(6) 0.8744(5) 0.3591(5) 0.0386(12) Uani 1 1 d .
H0A H 0.491(8) 0.952(7) 0.355(6) 0.07(2) Uiso 1 1 d .
H0B H 0.513(7) 0.846(7) 0.407(6) 0.04(2) Uiso 1 1 d .
C11 C 0.6992(7) 0.9416(6) 0.3953(6) 0.0491(16) Uani 1 1 d .
H11 H 0.7282 0.9725 0.3306 0.059 Uiso 1 1 calc R
C12 C 0.7685(8) 1.0690(7) 0.5066(6) 0.0590(19) Uani 1 1 d .
H12A H 0.7317 1.1329 0.4899 0.088 Uiso 1 1 calc R
H12B H 0.8781 1.1144 0.5299 0.088 Uiso 1 1 calc R
H12C H 0.7397 1.0403 0.5704 0.088 Uiso 1 1 calc R
C13 C 0.7565(9) 0.8367(8) 0.4159(8) 0.078(3) Uani 1 1 d .
H13A H 0.7115 0.7584 0.3435 0.118 Uiso 1 1 calc R
H13B H 0.7277 0.8047 0.4785 0.118 Uiso 1 1 calc R
H13C H 0.8659 0.8815 0.4388 0.118 Uiso 1 1 calc R
C14 C 0.4371(8) 0.7551(6) 0.2431(6) 0.0534(17) Uani 1 1 d .
H14 H 0.4634 0.6799 0.2473 0.064 Uiso 1 1 calc R
C15 C 0.4733(10) 0.8032(9) 0.1409(7) 0.076(2) Uani 1 1 d .
H15A H 0.5800 0.8352 0.1536 0.115 Uiso 1 1 calc R
H15B H 0.4499 0.8783 0.1374 0.115 Uiso 1 1 calc R
H15C H 0.4130 0.7266 0.0669 0.115 Uiso 1 1 calc R
C16 C 0.2690(8) 0.7014(8) 0.2264(7) 0.072(2) Uani 1 1 d .
H16A H 0.2499 0.6717 0.2924 0.108 Uiso 1 1 calc R
H16B H 0.2080 0.6238 0.1531 0.108 Uiso 1 1 calc R
H16C H 0.2427 0.7749 0.2231 0.108 Uiso 1 1 calc R

loop_
_atom_site_aniso_label
_atom_site_aniso_U_11
_atom_site_aniso_U_22
_atom_site_aniso_U_33
_atom_site_aniso_U_23
_atom_site_aniso_U_13
_atom_site_aniso_U_12
Hg 0.04527(15) 0.04184(15) 0.05173(17) 0.01998(11) 0.00967(12) 0.01935(11)
C111 0.043(4) 0.035(3) 0.055(4) 0.020(3) 0.011(3) 0.020(3)
C112 0.050(4) 0.069(5) 0.066(5) 0.035(4) 0.024(4) 0.024(4)
C113 0.045(5) 0.075(5) 0.106(8) 0.042(6) 0.022(5) 0.020(4)
C114 0.058(5) 0.059(5) 0.079(6) 0.016(5) -0.007(5) 0.023(4)
C115 0.074(6) 0.053(4) 0.060(5) 0.005(4) 0.006(4) 0.028(4)
C116 0.055(4) 0.047(4) 0.069(5) 0.018(4) 0.025(4) 0.026(3)
S 0.0579(10) 0.0355(8) 0.0460(9) 0.0159(7) 0.0071(8) 0.0254(7)
O1 0.072(3) 0.046(2) 0.046(3) 0.027(2) 0.016(2) 0.026(2)
O2 0.073(3) 0.041(3) 0.068(3) 0.026(2) 0.013(3) 0.033(2)
C1 0.045(4) 0.039(3) 0.058(4) 0.027(3) 0.022(3) 0.023(3)
C2 0.038(3) 0.032(3) 0.050(4) 0.021(3) 0.021(3) 0.019(3)
C3 0.051(4) 0.031(3) 0.051(4) 0.017(3) 0.021(3) 0.021(3)
C4 0.054(4) 0.038(3) 0.042(4) 0.017(3) 0.019(3) 0.026(3)
C5 0.066(5) 0.033(3) 0.058(4) 0.015(3) 0.014(4) 0.018(3)
C6 0.064(5) 0.045(4) 0.043(4) 0.004(3) -0.001(3) 0.014(3)
C7 0.056(4) 0.049(4) 0.038(4) 0.015(3) 0.011(3) 0.030(3)
C8 0.064(4) 0.040(3) 0.048(4) 0.019(3) 0.020(3) 0.025(3)
C9 0.054(4) 0.034(3) 0.039(3) 0.012(3) 0.011(3) 0.014(3)
O3 0.070(3) 0.065(3) 0.053(3) 0.023(3) 0.009(3) 0.035(3)
C71 0.085(6) 0.089(6) 0.070(5) 0.052(5) 0.028(5) 0.054(5)
N 0.045(3) 0.034(3) 0.041(3) 0.018(3) 0.014(3) 0.021(2)
C11 0.042(4) 0.049(4) 0.057(4) 0.020(3) 0.019(3) 0.021(3)
C12 0.043(4) 0.054(4) 0.067(5) 0.016(4) 0.010(4) 0.018(3)
C13 0.057(5) 0.068(5) 0.118(7) 0.029(5) 0.025(5) 0.040(4)
C14 0.068(5) 0.039(3) 0.050(4) 0.008(3) 0.010(4) 0.030(3)
C15 0.091(6) 0.084(6) 0.046(4) 0.013(4) 0.020(4) 0.040(5)
C16 0.057(5) 0.057(5) 0.064(5) 0.009(4) 0.003(4) 0.008(4)

loop_
_atom_type_symbol
_atom_type_description
_atom_type_scat_dispersion_real
_atom_type_scat_dispersion_imag
_atom_type_scat_source
C C 0.0033 0.0016 'International Tables Vol C Tables 4.2.6.8 and 6.1.1.4'
H H 0.0000 0.0000 'International Tables Vol C Tables 4.2.6.8 and 6.1.1.4'
N N 0.0061 0.0033 'International Tables Vol C Tables 4.2.6.8 and 6.1.1.4'
O O 0.0106 0.0060 'International Tables Vol C Tables 4.2.6.8 and 6.1.1.4'
S S 0.1246 0.1234 'International Tables Vol C Tables 4.2.6.8 and 6.1.1.4'
Hg Hg -2.3894 9.2266 'International Tables Vol C Tables 4.2.6.8 and 6.1.1.4'

loop_
_geom_angle_atom_site_label_1
_geom_angle_atom_site_label_2
_geom_angle_atom_site_label_3
_geom_angle
C111 Hg S 166.72(17)
C111 Hg O1 116.83(19)
S Hg O1 74.85(11)
C116 C111 C112 117.1(6)
C116 C111 Hg 121.2(5)
C112 C111 Hg 121.6(5)
C113 C112 C111 122.1(7)
C114 C113 C112 119.7(7)
C115 C114 C113 120.1(8)
C114 C115 C116 120.2(8)
C111 C116 C115 120.9(7)
C2 S Hg 104.4(2)
C1 O1 Hg 114.0(4)
O2 C1 O1 124.7(6)
O2 C1 C2 116.8(6)
O1 C1 C2 118.5(5)
C3 C2 C1 118.0(5)
C3 C2 S 122.8(5)
C1 C2 S 119.1(5)
C2 C3 C4 133.3(5)
C5 C4 C9 116.9(6)
C5 C4 C3 117.9(5)
C9 C4 C3 125.2(6)
C4 C5 C6 121.7(6)
C7 C6 C5 120.0(6)
C8 C7 C6 119.6(6)
C8 C7 O3 125.0(6)
C6 C7 O3 115.4(6)
C7 C8 C9 120.5(6)
C8 C9 C4 121.3(6)
C7 O3 C71 117.2(5)
C11 N C14 117.3(5)
N C11 C12 108.6(5)
N C11 C13 110.5(5)
C12 C11 C13 111.8(6)
N C14 C15 110.0(6)
N C14 C16 108.1(6)
C15 C14 C16 111.6(6)

loop_
_geom_bond_atom_site_label_1
_geom_bond_atom_site_label_2
_geom_bond_distance
Hg C111 2.071(6)
Hg S 2.3710(16)
Hg O1 2.584(4)
C111 C116 1.377(9)
C111 C112 1.388(9)
C112 C113 1.367(10)
C113 C114 1.362(12)
C114 C115 1.360(11)
C115 C116 1.390(10)
S C2 1.754(6)
O1 C1 1.252(7)
O2 C1 1.248(7)
C1 C2 1.532(8)
C2 C3 1.348(8)
C3 C4 1.463(8)
C4 C5 1.381(9)
C4 C9 1.393(8)
C5 C6 1.384(9)
C6 C7 1.373(9)
C7 C8 1.358(9)
C7 O3 1.373(7)
C8 C9 1.385(8)
O3 C71 1.421(8)
N C11 1.492(8)
N C14 1.499(8)
C11 C12 1.517(9)
C11 C13 1.534(9)
C14 C15 1.514(10)
C14 C16 1.516(10)

loop_
_geom_hbond_atom_site_label_D
_geom_hbond_atom_site_label_H
_geom_hbond_atom_site_label_A
_geom_hbond_distance_DH
_geom_hbond_distance_HA
_geom_hbond_distance_DA
_geom_hbond_angle_DHA
_geom_hbond_site_symmetry_A
N H0B O1 0.73(6) 2.12(7) 2.846(7) 173(7) .
N H0A O2 1.08(8) 1.66(8) 2.723(7) 167(6) 2_676
